data_1529521
loop_
_publ_author_name
'Abrahams, S.C.'
'Marsh, P.'
'Ravez, J.'

_publ_section_title
;
 Ferroelectric structure and related properties of Pb5 W3 O9 F10
;
_journal_name_full 'Journal of Chemical Physics'
_journal_page_first 6012
_journal_page_last 6020
_journal_volume 87
_journal_year 1987
_chemical_formula_sum 'F10 O9 Pb5 W3'
_chemical_name_systematic 'Pb5 W3 O9 F10'
_space_group_IT_number 79
_symmetry_space_group_name_Hall 'I 4'
_symmetry_space_group_name_H-M 'I 4'
_cell_angle_alpha 90
_cell_angle_beta 90
_cell_angle_gamma 90
_cell_formula_units_Z 4
_cell_length_a 14.583
_cell_length_b 14.583
_cell_length_c 7.365
_cell_volume 1566.270
_citation_journal_id_ASTM JCPSA6
_cod_data_source_file Abrahams_JCPSA6_1987_1516.cif
_cod_data_source_block F10O9Pb5W3
_cod_original_cell_volume 1566.27
_cod_database_code 1529521

loop_
_symmetry_equiv_pos_as_xyz
x,y,z
-y,x,z
-x,-y,z
y,-x,z
x+1/2,y+1/2,z+1/2
-y+1/2,x+1/2,z+1/2
-x+1/2,-y+1/2,z+1/2
y+1/2,-x+1/2,z+1/2

loop_
_atom_site_label
_atom_site_type_symbol
_atom_site_fract_x
_atom_site_fract_y
_atom_site_fract_z
_atom_site_occupancy
_atom_site_U_iso_or_equiv
O6 O-2 0.4663 0.4809 0.005 0.25 0.0
F2 F-1 0.1246 0.422 0.5019 1 0.0
O4 O-2 0.113 0.4572 0.0087 1 0.0
O5 O-2 0.0178 0.0214 -0.007 0.25 0.0
O2 O-2 0.2429 0.4026 -0.1774 1 0.0
F1 F-1 0.048 0.1132 -0.2489 1 0.0
W2 W+6 0 0 0.2525 1 0.0
F3 F-1 0.0945 0.3027 0.1894 1 0.0
Pb3 Pb+2 0 0.5 0.2494 1 0.0
F4 F-1 0.0873 0.2992 -0.1646 1 0.0
O1 O-2 0.2567 0.3913 0.1615 1 0.0
Pb1 Pb+2 0.2212 0.061 -0.0116 1 0.0
Pb2 Pb+2 0.4199 0.2564 -0.0031 1 0.0
F5 F-1 0.2458 0.231 -0.0062 1 0.0
O3 O-2 0.06 0.1188 0.2312 1 0.0
W1 W+6 0.1708 0.3298 0.0034 1 0.0
W3 W+6 0 0 -0.2525 1 0.0
